data_7707252
loop_
_publ_author_name
'Khan, Firoz Shah Tuglak'
'Waldbusser, Amy L.'
'Carrasco, Maria C.'
'Pourhadi, Hadi'
'Hematian, Shabnam'

_publ_section_title
;
 Synthetic, spectroscopic, structural, and electrochemical investigations
 of ferricenium derivatives with weakly coordinating anions: ion pairing,
 substituent, and solvent effects.
;
_journal_issue 21
_journal_name_full 'Dalton transactions (Cambridge, England : 2003)'
_journal_page_first 7433
_journal_page_last 7455
_journal_paper_doi 10.1039/d1dt01192h
_journal_volume 50
_journal_year 2021
_chemical_formula_moiety 'C24 B F20, C8 H12 N4 Ag'
_chemical_formula_sum 'C32 H12 Ag B F20 N4'
_chemical_formula_weight 951.14
_space_group_crystal_system monoclinic
_space_group_IT_number 14
_space_group_name_Hall '-P 2ybc'
_space_group_name_H-M_alt 'P 1 21/c 1'
_atom_sites_solution_hydrogens geom
_atom_sites_solution_primary direct
_atom_sites_solution_secondary difmap
_audit_creation_method SHELXL-2018/3
_audit_update_record
;
2020-11-22 deposited with the CCDC.	2021-04-27 downloaded from the CCDC.
;
_cell_angle_alpha 90
_cell_angle_beta 104.764(9)
_cell_angle_gamma 90
_cell_formula_units_Z 4
_cell_length_a 10.9055(6)
_cell_length_b 16.9646(4)
_cell_length_c 19.0513(15)
_cell_measurement_reflns_used 10462
_cell_measurement_temperature 100(2)
_cell_measurement_theta_max 29.5760
_cell_measurement_theta_min 2.3640
_cell_volume 3408.3(4)
_computing_cell_refinement 'CrysAlisPro 1.171.40.53 (Rigaku OD, 2019)'
_computing_data_collection 'CrysAlisPro 1.171.38.43f (Rigaku OD, 2015)'
_computing_data_reduction 'CrysAlisPro 1.171.40.53 (Rigaku OD, 2019)'
_computing_molecular_graphics 'SHELXTL v6.10 (Sheldrick, 2008)'
_computing_publication_material 'SHELXTL v6.10 (Sheldrick, 2008)'
_computing_structure_refinement 'SHELXL-2018/3 (Sheldrick, 2018)'
_computing_structure_solution 'SHELXT-2018/2 (Sheldrick, 2018)'
_diffrn_ambient_temperature 100(2)
_diffrn_detector_area_resol_mean 10.3321
_diffrn_measured_fraction_theta_full 0.999
_diffrn_measured_fraction_theta_max 0.999
_diffrn_measurement_device_type 'Xcalibur, Atlas, Gemini'
_diffrn_measurement_method '\w scans'
_diffrn_radiation_monochromator graphite
_diffrn_radiation_type MoK\a
_diffrn_radiation_wavelength 0.71073
_diffrn_reflns_av_R_equivalents 0.0283
_diffrn_reflns_av_unetI/netI 0.0265
_diffrn_reflns_Laue_measured_fraction_full 0.999
_diffrn_reflns_Laue_measured_fraction_max 0.999
_diffrn_reflns_limit_h_max 13
_diffrn_reflns_limit_h_min -12
_diffrn_reflns_limit_k_max 20
_diffrn_reflns_limit_k_min -20
_diffrn_reflns_limit_l_max 23
_diffrn_reflns_limit_l_min -20
_diffrn_reflns_number 28046
_diffrn_reflns_point_group_measured_fraction_full 0.999
_diffrn_reflns_point_group_measured_fraction_max 0.999
_diffrn_reflns_theta_full 25.000
_diffrn_reflns_theta_max 25.499
_diffrn_reflns_theta_min 2.274
_diffrn_source 'fine-focus sealed X-ray tube'
_exptl_absorpt_coefficient_mu 0.734
_exptl_absorpt_correction_T_max 0.934
_exptl_absorpt_correction_T_min 0.793
_exptl_absorpt_correction_type gaussian
_exptl_absorpt_process_details
;
CrysAlisPro 1.171.40.53 (Rigaku Oxford Diffraction, 2019)
Numerical absorption correction based on gaussian integration over
			a multifaceted crystal model
Empirical absorption correction using spherical harmonics,
 implemented in SCALE3 ABSPACK scaling algorithm.
;
_exptl_crystal_colour colorless
_exptl_crystal_density_diffrn 1.854
_exptl_crystal_description block
_exptl_crystal_F_000 1856
_exptl_crystal_size_max 0.406
_exptl_crystal_size_mid 0.184
_exptl_crystal_size_min 0.116
_refine_diff_density_max 0.488
_refine_diff_density_min -0.720
_refine_diff_density_rms 0.065
_refine_ls_extinction_method none
_refine_ls_goodness_of_fit_ref 1.030
_refine_ls_hydrogen_treatment constr
_refine_ls_matrix_type full
_refine_ls_number_parameters 527
_refine_ls_number_reflns 6352
_refine_ls_number_restraints 0
_refine_ls_restrained_S_all 1.030
_refine_ls_R_factor_all 0.0368
_refine_ls_R_factor_gt 0.0278
_refine_ls_shift/su_max 0.001
_refine_ls_shift/su_mean 0.000
_refine_ls_structure_factor_coef Fsqd
_refine_ls_weighting_details 'w=1/[\s^2^(Fo^2^)+(0.0295P)^2^+2.6365P] where P=(Fo^2^+2Fc^2^)/3'
_refine_ls_weighting_scheme calc
_refine_ls_wR_factor_gt 0.0634
_refine_ls_wR_factor_ref 0.0676
_reflns_Friedel_coverage 0.000
_reflns_number_gt 5440
_reflns_number_total 6352
_reflns_threshold_expression 'I > 2\s(I)'
_cod_data_source_file d1dt01192h2.cif
_cod_data_source_block '[Ag(MeCN)4][B(C6F5)4]'
_cod_depositor_comments 'Adding full bibliography for 7707245--7707255.cif.'
_cod_original_sg_symbol_H-M 'P 21/c'
_cod_database_code 7707252
_shelx_shelxl_version_number 2018/3
_shelx_space_group_comment
;
The symmetry employed for this shelxl refinement is uniquely defined
by the following loop, which should always be used as a source of
symmetry information in preference to the above space-group names.
They are only intended as comments.
;
_shelx_estimated_absorpt_t_min 0.755
_shelx_estimated_absorpt_t_max 0.920
_oxdiff_exptl_absorpt_empirical_full_min 0.953
_oxdiff_exptl_absorpt_empirical_full_max 1.067
_oxdiff_exptl_absorpt_empirical_details
;
Empirical correction (ABSPACK) includes:
- Absorption correction using spherical harmonics
- Frame scaling
;

loop_
_space_group_symop_operation_xyz
'x, y, z'
'-x, y+1/2, -z+1/2'
'-x, -y, -z'
'x, -y-1/2, z-1/2'

loop_
_atom_site_label
_atom_site_type_symbol
_atom_site_fract_x
_atom_site_fract_y
_atom_site_fract_z
_atom_site_U_iso_or_equiv
_atom_site_adp_type
_atom_site_occupancy
_atom_site_site_symmetry_order
_atom_site_calc_flag
_atom_site_refinement_flags_posn
_atom_site_refinement_flags_adp
_atom_site_refinement_flags_occupancy
_atom_site_disorder_assembly
_atom_site_disorder_group
Ag1 Ag 0.35626(2) 0.29645(2) 0.66977(2) 0.03392(7) Uani 1 1 d . . . . .
F1 F 0.68387(11) 0.35736(7) 0.52342(6) 0.0188(3) Uani 1 1 d . . . . .
F2 F 0.48135(12) 0.29039(8) 0.43960(6) 0.0265(3) Uani 1 1 d . . . . .
F3 F 0.38586(12) 0.15379(8) 0.47887(7) 0.0304(3) Uani 1 1 d . . . . .
F4 F 0.50306(12) 0.08525(7) 0.60869(7) 0.0293(3) Uani 1 1 d . . . . .
F5 F 0.71064(11) 0.15042(7) 0.69394(6) 0.0191(3) Uani 1 1 d . . . . .
F6 F 0.66803(11) 0.42566(7) 0.66079(6) 0.0177(3) Uani 1 1 d . . . . .
F7 F 0.54414(12) 0.47716(7) 0.75601(7) 0.0239(3) Uani 1 1 d . . . . .
F8 F 0.57740(13) 0.40502(8) 0.88738(7) 0.0281(3) Uani 1 1 d . . . . .
F9 F 0.73758(12) 0.27952(7) 0.92011(6) 0.0246(3) Uani 1 1 d . . . . .
F10 F 0.85660(11) 0.22485(7) 0.82641(6) 0.0185(3) Uani 1 1 d . . . . .
F11 F 0.91646(11) 0.28289(7) 0.54011(6) 0.0176(3) Uani 1 1 d . . . . .
F12 F 1.06744(11) 0.38073(7) 0.49158(6) 0.0211(3) Uani 1 1 d . . . . .
F13 F 1.15427(11) 0.51561(7) 0.56608(6) 0.0214(3) Uani 1 1 d . . . . .
F14 F 1.08017(12) 0.55079(7) 0.68861(7) 0.0223(3) Uani 1 1 d . . . . .
F15 F 0.93015(11) 0.45509(7) 0.73771(6) 0.0182(3) Uani 1 1 d . . . . .
F16 F 0.88216(11) 0.13616(7) 0.60167(6) 0.0191(3) Uani 1 1 d . . . . .
F17 F 1.08411(12) 0.04702(7) 0.64394(7) 0.0246(3) Uani 1 1 d . . . . .
F18 F 1.26827(12) 0.08154(7) 0.76717(7) 0.0277(3) Uani 1 1 d . . . . .
F19 F 1.24586(12) 0.21485(7) 0.84302(7) 0.0273(3) Uani 1 1 d . . . . .
F20 F 1.04847(11) 0.31039(7) 0.79787(6) 0.0181(3) Uani 1 1 d . . . . .
N1 N 0.47572(19) 0.20961(11) 0.74634(11) 0.0261(4) Uani 1 1 d . . . . .
N2 N 0.2906(2) 0.37991(13) 0.74692(12) 0.0339(5) Uani 1 1 d . . . . .
N3 N 0.2132(2) 0.22303(13) 0.58415(12) 0.0335(5) Uani 1 1 d . . . . .
N4 N 0.38558(18) 0.38198(12) 0.58083(11) 0.0286(5) Uani 1 1 d . . . . .
C1 C 0.5335(2) 0.16483(13) 0.78533(12) 0.0204(5) Uani 1 1 d . . . . .
C2 C 0.6109(2) 0.10817(13) 0.83499(12) 0.0254(5) Uani 1 1 d . . . . .
H2A H 0.667352 0.080763 0.810427 0.038 Uiso 1 1 calc R U . . .
H2B H 0.555786 0.069727 0.850240 0.038 Uiso 1 1 calc R U . . .
H2C H 0.661723 0.135916 0.877682 0.038 Uiso 1 1 calc R U . . .
C3 C 0.2674(2) 0.41731(14) 0.79133(14) 0.0265(5) Uani 1 1 d . . . . .
C4 C 0.2358(2) 0.46529(14) 0.84741(13) 0.0312(6) Uani 1 1 d . . . . .
H4A H 0.235393 0.521042 0.833887 0.047 Uiso 1 1 calc R U . . .
H4B H 0.298962 0.456773 0.893586 0.047 Uiso 1 1 calc R U . . .
H4C H 0.151709 0.450422 0.852597 0.047 Uiso 1 1 calc R U . . .
C5 C 0.1473(2) 0.19334(15) 0.53575(14) 0.0300(6) Uani 1 1 d . . . . .
C6 C 0.0599(3) 0.1551(2) 0.47447(15) 0.0495(8) Uani 1 1 d . . . . .
H6A H 0.063095 0.181810 0.429387 0.074 Uiso 1 1 calc R U . . .
H6B H -0.026474 0.157920 0.480707 0.074 Uiso 1 1 calc R U . . .
H6C H 0.084274 0.099705 0.472143 0.074 Uiso 1 1 calc R U . . .
C7 C 0.3591(2) 0.41258(13) 0.52582(13) 0.0230(5) Uani 1 1 d . . . . .
C8 C 0.3255(2) 0.45143(14) 0.45548(12) 0.0292(5) Uani 1 1 d . . . . .
H8A H 0.295978 0.412033 0.417281 0.044 Uiso 1 1 calc R U . . .
H8B H 0.399944 0.478659 0.447435 0.044 Uiso 1 1 calc R U . . .
H8C H 0.257754 0.489772 0.454327 0.044 Uiso 1 1 calc R U . . .
C9 C 0.71116(18) 0.25667(12) 0.61352(10) 0.0137(4) Uani 1 1 d . . . . .
C10 C 0.64547(19) 0.28886(11) 0.54777(11) 0.0149(4) Uani 1 1 d . . . . .
C11 C 0.5383(2) 0.25552(13) 0.50285(11) 0.0193(5) Uani 1 1 d . . . . .
C12 C 0.4900(2) 0.18699(13) 0.52246(12) 0.0214(5) Uani 1 1 d . . . . .
C13 C 0.5488(2) 0.15272(12) 0.58798(12) 0.0196(5) Uani 1 1 d . . . . .
C14 C 0.65566(19) 0.18776(12) 0.63079(11) 0.0156(4) Uani 1 1 d . . . . .
C15 C 0.77236(19) 0.32387(11) 0.73817(10) 0.0130(4) Uani 1 1 d . . . . .
C16 C 0.68799(19) 0.38734(11) 0.72496(10) 0.0144(4) Uani 1 1 d . . . . .
C17 C 0.62351(19) 0.41518(12) 0.77296(11) 0.0172(4) Uani 1 1 d . . . . .
C18 C 0.6402(2) 0.37948(13) 0.83958(11) 0.0195(5) Uani 1 1 d . . . . .
C19 C 0.7213(2) 0.31622(12) 0.85574(11) 0.0171(4) Uani 1 1 d . . . . .
C20 C 0.78329(19) 0.28952(11) 0.80542(11) 0.0146(4) Uani 1 1 d . . . . .
C21 C 0.91109(18) 0.36363(11) 0.64052(10) 0.0127(4) Uani 1 1 d . . . . .
C22 C 0.95296(19) 0.34967(11) 0.57840(11) 0.0141(4) Uani 1 1 d . . . . .
C23 C 1.03243(19) 0.39848(12) 0.55266(10) 0.0158(4) Uani 1 1 d . . . . .
C24 C 1.07551(19) 0.46713(12) 0.58960(11) 0.0170(4) Uani 1 1 d . . . . .
C25 C 1.03688(19) 0.48465(11) 0.65105(11) 0.0162(4) Uani 1 1 d . . . . .
C26 C 0.95795(19) 0.43346(12) 0.67508(10) 0.0145(4) Uani 1 1 d . . . . .
C27 C 0.95065(19) 0.22799(11) 0.69912(10) 0.0136(4) Uani 1 1 d . . . . .
C28 C 0.96872(19) 0.15967(12) 0.66289(11) 0.0152(4) Uani 1 1 d . . . . .
C29 C 1.0730(2) 0.11107(12) 0.68390(11) 0.0183(5) Uani 1 1 d . . . . .
C30 C 1.1669(2) 0.12886(12) 0.74484(12) 0.0191(5) Uani 1 1 d . . . . .
C31 C 1.1556(2) 0.19636(12) 0.78284(11) 0.0189(5) Uani 1 1 d . . . . .
C32 C 1.05115(19) 0.24382(12) 0.75874(11) 0.0157(4) Uani 1 1 d . . . . .
B1 B 0.8353(2) 0.29338(13) 0.67272(12) 0.0129(5) Uani 1 1 d . . . . .

loop_
_atom_site_aniso_label
_atom_site_aniso_U_11
_atom_site_aniso_U_22
_atom_site_aniso_U_33
_atom_site_aniso_U_23
_atom_site_aniso_U_13
_atom_site_aniso_U_12
Ag1 0.03328(12) 0.03911(12) 0.02857(11) 0.01052(8) 0.00640(8) 0.00744(8)
F1 0.0200(6) 0.0187(6) 0.0156(6) 0.0041(5) 0.0007(5) -0.0003(5)
F2 0.0194(7) 0.0384(8) 0.0163(6) 0.0015(6) -0.0054(5) 0.0016(6)
F3 0.0171(7) 0.0412(8) 0.0293(7) -0.0116(6) -0.0006(6) -0.0105(6)
F4 0.0281(8) 0.0224(7) 0.0377(8) -0.0024(6) 0.0092(6) -0.0126(6)
F5 0.0207(6) 0.0168(6) 0.0191(6) 0.0039(5) 0.0038(5) -0.0012(5)
F6 0.0191(6) 0.0177(6) 0.0161(6) 0.0057(5) 0.0042(5) 0.0026(5)
F7 0.0228(7) 0.0187(6) 0.0334(7) 0.0038(5) 0.0129(6) 0.0079(5)
F8 0.0331(8) 0.0312(7) 0.0261(7) -0.0014(6) 0.0188(6) 0.0063(6)
F9 0.0294(7) 0.0318(7) 0.0144(6) 0.0067(5) 0.0088(5) 0.0027(6)
F10 0.0202(6) 0.0172(6) 0.0178(6) 0.0057(5) 0.0045(5) 0.0050(5)
F11 0.0197(6) 0.0182(6) 0.0150(6) -0.0052(5) 0.0047(5) -0.0034(5)
F12 0.0223(7) 0.0269(7) 0.0163(6) 0.0003(5) 0.0092(5) -0.0007(5)
F13 0.0186(6) 0.0214(6) 0.0254(7) 0.0056(5) 0.0081(5) -0.0047(5)
F14 0.0245(7) 0.0157(6) 0.0270(7) -0.0048(5) 0.0072(5) -0.0075(5)
F15 0.0216(7) 0.0175(6) 0.0168(6) -0.0046(5) 0.0076(5) -0.0032(5)
F16 0.0212(6) 0.0174(6) 0.0172(6) -0.0033(5) 0.0020(5) 0.0016(5)
F17 0.0304(7) 0.0164(6) 0.0297(7) -0.0006(5) 0.0129(6) 0.0073(5)
F18 0.0171(7) 0.0221(7) 0.0426(8) 0.0093(6) 0.0050(6) 0.0090(5)
F19 0.0175(7) 0.0297(7) 0.0275(7) 0.0040(6) -0.0073(5) 0.0011(5)
F20 0.0175(6) 0.0175(6) 0.0169(6) -0.0027(5) -0.0001(5) -0.0008(5)
N1 0.0228(11) 0.0299(11) 0.0257(10) 0.0031(9) 0.0061(9) 0.0001(9)
N2 0.0256(12) 0.0386(12) 0.0381(13) 0.0053(11) 0.0095(10) 0.0047(9)
N3 0.0267(12) 0.0422(13) 0.0319(12) 0.0096(10) 0.0082(10) 0.0027(10)
N4 0.0215(11) 0.0346(11) 0.0305(12) 0.0065(10) 0.0078(9) 0.0028(9)
C1 0.0162(11) 0.0245(12) 0.0218(12) -0.0031(10) 0.0072(9) -0.0044(9)
C2 0.0279(13) 0.0238(12) 0.0232(12) 0.0004(10) 0.0041(10) 0.0003(10)
C3 0.0178(12) 0.0265(12) 0.0335(14) 0.0123(11) 0.0034(10) -0.0027(10)
C4 0.0368(15) 0.0227(12) 0.0324(14) 0.0025(11) 0.0056(11) -0.0036(11)
C5 0.0265(13) 0.0405(15) 0.0269(14) 0.0083(12) 0.0142(11) 0.0118(11)
C6 0.0451(18) 0.071(2) 0.0303(15) -0.0154(14) 0.0063(13) 0.0153(15)
C7 0.0187(12) 0.0211(11) 0.0311(13) -0.0013(10) 0.0100(10) 0.0013(9)
C8 0.0376(15) 0.0260(12) 0.0257(12) 0.0048(10) 0.0113(11) 0.0028(11)
C9 0.0118(10) 0.0150(10) 0.0144(10) -0.0036(8) 0.0034(8) 0.0017(8)
C10 0.0149(10) 0.0145(10) 0.0163(10) -0.0016(8) 0.0059(8) 0.0011(8)
C11 0.0166(11) 0.0263(12) 0.0137(10) -0.0017(9) 0.0016(9) 0.0035(9)
C12 0.0122(11) 0.0291(12) 0.0224(12) -0.0125(10) 0.0036(9) -0.0057(9)
C13 0.0180(11) 0.0173(10) 0.0251(12) -0.0050(9) 0.0087(9) -0.0046(9)
C14 0.0157(11) 0.0172(10) 0.0144(10) -0.0010(8) 0.0045(8) 0.0012(8)
C15 0.0128(10) 0.0121(9) 0.0131(10) -0.0001(8) 0.0017(8) -0.0033(8)
C16 0.0147(10) 0.0140(10) 0.0129(10) 0.0021(8) 0.0008(8) -0.0029(8)
C17 0.0145(11) 0.0140(10) 0.0233(11) 0.0011(9) 0.0054(9) 0.0020(8)
C18 0.0193(11) 0.0223(11) 0.0192(11) -0.0054(9) 0.0095(9) -0.0017(9)
C19 0.0188(11) 0.0199(11) 0.0119(10) 0.0022(8) 0.0027(8) -0.0030(9)
C20 0.0136(10) 0.0131(10) 0.0157(10) 0.0002(8) 0.0011(8) -0.0002(8)
C21 0.0103(10) 0.0140(10) 0.0118(10) 0.0028(8) -0.0008(8) 0.0026(8)
C22 0.0133(10) 0.0130(10) 0.0142(10) 0.0002(8) -0.0002(8) 0.0009(8)
C23 0.0151(10) 0.0209(11) 0.0109(10) 0.0023(8) 0.0026(8) 0.0028(8)
C24 0.0130(10) 0.0177(10) 0.0196(11) 0.0074(9) 0.0027(8) -0.0003(8)
C25 0.0155(11) 0.0120(10) 0.0185(11) 0.0002(8) -0.0001(8) -0.0003(8)
C26 0.0156(10) 0.0162(10) 0.0112(10) 0.0008(8) 0.0025(8) 0.0031(8)
C27 0.0132(10) 0.0145(10) 0.0130(10) 0.0036(8) 0.0034(8) -0.0010(8)
C28 0.0148(10) 0.0175(10) 0.0131(10) 0.0038(8) 0.0029(8) -0.0009(8)
C29 0.0222(12) 0.0131(10) 0.0226(11) 0.0026(9) 0.0112(9) 0.0019(8)
C30 0.0139(11) 0.0170(11) 0.0274(12) 0.0107(9) 0.0070(9) 0.0056(8)
C31 0.0131(11) 0.0218(11) 0.0186(11) 0.0058(9) -0.0016(8) -0.0016(8)
C32 0.0169(11) 0.0131(10) 0.0176(10) 0.0016(8) 0.0053(8) -0.0012(8)
B1 0.0129(11) 0.0122(11) 0.0125(11) 0.0009(9) 0.0013(9) -0.0008(9)

loop_
_atom_type_symbol
_atom_type_description
_atom_type_scat_dispersion_real
_atom_type_scat_dispersion_imag
_atom_type_scat_source
C C 0.0033 0.0016 'International Tables Vol C Tables 4.2.6.8 and 6.1.1.4'
H H 0.0000 0.0000 'International Tables Vol C Tables 4.2.6.8 and 6.1.1.4'
Ag Ag -0.8971 1.1015 'International Tables Vol C Tables 4.2.6.8 and 6.1.1.4'
B B 0.0013 0.0007 'International Tables Vol C Tables 4.2.6.8 and 6.1.1.4'
F F 0.0171 0.0103 'International Tables Vol C Tables 4.2.6.8 and 6.1.1.4'
N N 0.0061 0.0033 'International Tables Vol C Tables 4.2.6.8 and 6.1.1.4'

loop_
_geom_angle_atom_site_label_1
_geom_angle_atom_site_label_2
_geom_angle_atom_site_label_3
_geom_angle
_geom_angle_site_symmetry_1
_geom_angle_site_symmetry_3
_geom_angle_publ_flag
N1 Ag1 N2 102.37(7) . . ?
N1 Ag1 N3 106.30(7) . . ?
N2 Ag1 N3 121.47(8) . . ?
N1 Ag1 N4 136.27(7) . . ?
N2 Ag1 N4 101.95(8) . . ?
N3 Ag1 N4 90.89(7) . . ?
C1 N1 Ag1 178.28(19) . . ?
C3 N2 Ag1 172.4(2) . . ?
C5 N3 Ag1 171.0(2) . . ?
C7 N4 Ag1 155.47(18) . . ?
N1 C1 C2 178.4(2) . . ?
C1 C2 H2A 109.5 . . ?
C1 C2 H2B 109.5 . . ?
H2A C2 H2B 109.5 . . ?
C1 C2 H2C 109.5 . . ?
H2A C2 H2C 109.5 . . ?
H2B C2 H2C 109.5 . . ?
N2 C3 C4 179.1(3) . . ?
C3 C4 H4A 109.5 . . ?
C3 C4 H4B 109.5 . . ?
H4A C4 H4B 109.5 . . ?
C3 C4 H4C 109.5 . . ?
H4A C4 H4C 109.5 . . ?
H4B C4 H4C 109.5 . . ?
N3 C5 C6 178.5(3) . . ?
C5 C6 H6A 109.5 . . ?
C5 C6 H6B 109.5 . . ?
H6A C6 H6B 109.5 . . ?
C5 C6 H6C 109.5 . . ?
H6A C6 H6C 109.5 . . ?
H6B C6 H6C 109.5 . . ?
N4 C7 C8 179.8(3) . . ?
C7 C8 H8A 109.5 . . ?
C7 C8 H8B 109.5 . . ?
H8A C8 H8B 109.5 . . ?
C7 C8 H8C 109.5 . . ?
H8A C8 H8C 109.5 . . ?
H8B C8 H8C 109.5 . . ?
C10 C9 C14 112.84(18) . . ?
C10 C9 B1 127.92(18) . . ?
C14 C9 B1 119.08(17) . . ?
F1 C10 C11 115.16(17) . . ?
F1 C10 C9 120.86(17) . . ?
C11 C10 C9 123.98(19) . . ?
F2 C11 C12 119.80(19) . . ?
F2 C11 C10 120.00(19) . . ?
C12 C11 C10 120.20(19) . . ?
F3 C12 C11 120.7(2) . . ?
F3 C12 C13 120.4(2) . . ?
C11 C12 C13 118.91(19) . . ?
F4 C13 C14 120.96(19) . . ?
F4 C13 C12 120.14(19) . . ?
C14 C13 C12 118.89(19) . . ?
F5 C14 C13 116.12(18) . . ?
F5 C14 C9 118.72(17) . . ?
C13 C14 C9 125.15(19) . . ?
C20 C15 C16 112.85(18) . . ?
C20 C15 B1 127.75(18) . . ?
C16 C15 B1 119.13(17) . . ?
F6 C16 C17 116.45(17) . . ?
F6 C16 C15 118.70(18) . . ?
C17 C16 C15 124.85(19) . . ?
F7 C17 C16 121.07(18) . . ?
F7 C17 C18 119.35(19) . . ?
C16 C17 C18 119.58(19) . . ?
F8 C18 C19 120.68(19) . . ?
F8 C18 C17 120.87(19) . . ?
C19 C18 C17 118.44(19) . . ?
F9 C19 C18 119.52(19) . . ?
F9 C19 C20 120.40(18) . . ?
C18 C19 C20 120.05(19) . . ?
F10 C20 C19 114.58(17) . . ?
F10 C20 C15 121.23(18) . . ?
C19 C20 C15 124.18(19) . . ?
C26 C21 C22 112.79(18) . . ?
C26 C21 B1 126.67(18) . . ?
C22 C21 B1 119.69(17) . . ?
F11 C22 C23 115.95(18) . . ?
F11 C22 C21 119.08(18) . . ?
C23 C22 C21 124.96(18) . . ?
F12 C23 C22 121.06(18) . . ?
F12 C23 C24 119.63(18) . . ?
C22 C23 C24 119.31(19) . . ?
F13 C24 C25 120.79(18) . . ?
F13 C24 C23 120.61(19) . . ?
C25 C24 C23 118.60(19) . . ?
F14 C25 C24 119.32(18) . . ?
F14 C25 C26 120.71(18) . . ?
C24 C25 C26 119.93(19) . . ?
F15 C26 C25 114.84(17) . . ?
F15 C26 C21 120.74(18) . . ?
C25 C26 C21 124.41(19) . . ?
C28 C27 C32 112.67(18) . . ?
C28 C27 B1 126.95(17) . . ?
C32 C27 B1 119.92(18) . . ?
F16 C28 C29 114.49(18) . . ?
F16 C28 C27 121.04(17) . . ?
C29 C28 C27 124.46(19) . . ?
F17 C29 C30 119.99(18) . . ?
F17 C29 C28 120.23(19) . . ?
C30 C29 C28 119.77(19) . . ?
F18 C30 C29 120.83(19) . . ?
F18 C30 C31 120.44(19) . . ?
C29 C30 C31 118.73(19) . . ?
F19 C31 C32 120.84(19) . . ?
F19 C31 C30 119.88(18) . . ?
C32 C31 C30 119.28(19) . . ?
F20 C32 C31 115.84(18) . . ?
F20 C32 C27 119.14(18) . . ?
C31 C32 C27 125.02(19) . . ?
C9 B1 C15 101.98(16) . . ?
C9 B1 C21 114.80(16) . . ?
C15 B1 C21 113.40(16) . . ?
C9 B1 C27 112.50(16) . . ?
C15 B1 C27 114.20(16) . . ?
C21 B1 C27 100.54(15) . . ?

loop_
_geom_bond_atom_site_label_1
_geom_bond_atom_site_label_2
_geom_bond_distance
_geom_bond_site_symmetry_2
_geom_bond_publ_flag
Ag1 N1 2.242(2) . ?
Ag1 N2 2.283(2) . ?
Ag1 N3 2.313(2) . ?
Ag1 N4 2.314(2) . ?
F1 C10 1.356(2) . ?
F2 C11 1.344(2) . ?
F3 C12 1.348(2) . ?
F4 C13 1.347(2) . ?
F5 C14 1.357(2) . ?
F6 C16 1.352(2) . ?
F7 C17 1.348(2) . ?
F8 C18 1.343(2) . ?
F9 C19 1.346(2) . ?
F10 C20 1.356(2) . ?
F11 C22 1.351(2) . ?
F12 C23 1.348(2) . ?
F13 C24 1.346(2) . ?
F14 C25 1.350(2) . ?
F15 C26 1.355(2) . ?
F16 C28 1.360(2) . ?
F17 C29 1.350(2) . ?
F18 C30 1.345(2) . ?
F19 C31 1.344(2) . ?
F20 C32 1.358(2) . ?
N1 C1 1.135(3) . ?
N2 C3 1.137(3) . ?
N3 C5 1.132(3) . ?
N4 C7 1.139(3) . ?
C1 C2 1.458(3) . ?
C2 H2A 0.9800 . ?
C2 H2B 0.9800 . ?
C2 H2C 0.9800 . ?
C3 C4 1.453(4) . ?
C4 H4A 0.9800 . ?
C4 H4B 0.9800 . ?
C4 H4C 0.9800 . ?
C5 C6 1.458(4) . ?
C6 H6A 0.9800 . ?
C6 H6B 0.9800 . ?
C6 H6C 0.9800 . ?
C7 C8 1.454(3) . ?
C8 H8A 0.9800 . ?
C8 H8B 0.9800 . ?
C8 H8C 0.9800 . ?
C9 C10 1.387(3) . ?
C9 C14 1.394(3) . ?
C9 B1 1.648(3) . ?
C10 C11 1.381(3) . ?
C11 C12 1.367(3) . ?
C12 C13 1.378(3) . ?
C13 C14 1.375(3) . ?
C15 C20 1.385(3) . ?
C15 C16 1.397(3) . ?
C15 B1 1.652(3) . ?
C16 C17 1.372(3) . ?
C17 C18 1.376(3) . ?
C18 C19 1.375(3) . ?
C19 C20 1.382(3) . ?
C21 C26 1.388(3) . ?
C21 C22 1.393(3) . ?
C21 B1 1.654(3) . ?
C22 C23 1.376(3) . ?
C23 C24 1.380(3) . ?
C24 C25 1.374(3) . ?
C25 C26 1.380(3) . ?
C27 C28 1.389(3) . ?
C27 C32 1.389(3) . ?
C27 B1 1.656(3) . ?
C28 C29 1.379(3) . ?
C29 C30 1.371(3) . ?
C30 C31 1.377(3) . ?
C31 C32 1.375(3) . ?

loop_
_geom_torsion_atom_site_label_1
_geom_torsion_atom_site_label_2
_geom_torsion_atom_site_label_3
_geom_torsion_atom_site_label_4
_geom_torsion
_geom_torsion_site_symmetry_1
_geom_torsion_site_symmetry_2
_geom_torsion_site_symmetry_3
_geom_torsion_site_symmetry_4
_geom_torsion_publ_flag
C14 C9 C10 F1 178.00(17) . . . . ?
B1 C9 C10 F1 2.7(3) . . . . ?
C14 C9 C10 C11 -1.6(3) . . . . ?
B1 C9 C10 C11 -176.95(19) . . . . ?
F1 C10 C11 F2 1.0(3) . . . . ?
C9 C10 C11 F2 -179.31(19) . . . . ?
F1 C10 C11 C12 -179.05(19) . . . . ?
C9 C10 C11 C12 0.6(3) . . . . ?
F2 C11 C12 F3 0.2(3) . . . . ?
C10 C11 C12 F3 -179.70(19) . . . . ?
F2 C11 C12 C13 -179.13(19) . . . . ?
C10 C11 C12 C13 1.0(3) . . . . ?
F3 C12 C13 F4 0.6(3) . . . . ?
C11 C12 C13 F4 179.89(19) . . . . ?
F3 C12 C13 C14 179.36(19) . . . . ?
C11 C12 C13 C14 -1.3(3) . . . . ?
F4 C13 C14 F5 0.0(3) . . . . ?
C12 C13 C14 F5 -178.75(18) . . . . ?
F4 C13 C14 C9 178.94(19) . . . . ?
C12 C13 C14 C9 0.1(3) . . . . ?
C10 C9 C14 F5 -179.86(17) . . . . ?
B1 C9 C14 F5 -4.1(3) . . . . ?
C10 C9 C14 C13 1.3(3) . . . . ?
B1 C9 C14 C13 177.04(19) . . . . ?
C20 C15 C16 F6 -179.47(16) . . . . ?
B1 C15 C16 F6 -5.0(3) . . . . ?
C20 C15 C16 C17 1.3(3) . . . . ?
B1 C15 C16 C17 175.81(19) . . . . ?
F6 C16 C17 F7 0.4(3) . . . . ?
C15 C16 C17 F7 179.65(18) . . . . ?
F6 C16 C17 C18 -179.41(18) . . . . ?
C15 C16 C17 C18 -0.2(3) . . . . ?
F7 C17 C18 F8 0.8(3) . . . . ?
C16 C17 C18 F8 -179.39(18) . . . . ?
F7 C17 C18 C19 179.85(18) . . . . ?
C16 C17 C18 C19 -0.3(3) . . . . ?
F8 C18 C19 F9 0.2(3) . . . . ?
C17 C18 C19 F9 -178.92(18) . . . . ?
F8 C18 C19 C20 178.64(19) . . . . ?
C17 C18 C19 C20 -0.4(3) . . . . ?
F9 C19 C20 F10 1.1(3) . . . . ?
C18 C19 C20 F10 -177.39(18) . . . . ?
F9 C19 C20 C15 -179.75(18) . . . . ?
C18 C19 C20 C15 1.8(3) . . . . ?
C16 C15 C20 F10 177.01(17) . . . . ?
B1 C15 C20 F10 3.1(3) . . . . ?
C16 C15 C20 C19 -2.1(3) . . . . ?
B1 C15 C20 C19 -176.02(19) . . . . ?
C26 C21 C22 F11 178.77(16) . . . . ?
B1 C21 C22 F11 8.7(3) . . . . ?
C26 C21 C22 C23 0.2(3) . . . . ?
B1 C21 C22 C23 -169.95(18) . . . . ?
F11 C22 C23 F12 1.9(3) . . . . ?
C21 C22 C23 F12 -179.43(18) . . . . ?
F11 C22 C23 C24 -178.89(17) . . . . ?
C21 C22 C23 C24 -0.2(3) . . . . ?
F12 C23 C24 F13 -1.4(3) . . . . ?
C22 C23 C24 F13 179.36(17) . . . . ?
F12 C23 C24 C25 178.93(17) . . . . ?
C22 C23 C24 C25 -0.3(3) . . . . ?
F13 C24 C25 F14 -0.9(3) . . . . ?
C23 C24 C25 F14 178.70(17) . . . . ?
F13 C24 C25 C26 -178.79(17) . . . . ?
C23 C24 C25 C26 0.8(3) . . . . ?
F14 C25 C26 F15 -0.4(3) . . . . ?
C24 C25 C26 F15 177.44(17) . . . . ?
F14 C25 C26 C21 -178.80(17) . . . . ?
C24 C25 C26 C21 -1.0(3) . . . . ?
C22 C21 C26 F15 -177.87(16) . . . . ?
B1 C21 C26 F15 -8.6(3) . . . . ?
C22 C21 C26 C25 0.5(3) . . . . ?
B1 C21 C26 C25 169.72(19) . . . . ?
C32 C27 C28 F16 -177.74(17) . . . . ?
B1 C27 C28 F16 -5.5(3) . . . . ?
C32 C27 C28 C29 1.4(3) . . . . ?
B1 C27 C28 C29 173.60(19) . . . . ?
F16 C28 C29 F17 1.2(3) . . . . ?
C27 C28 C29 F17 -178.00(18) . . . . ?
F16 C28 C29 C30 179.90(18) . . . . ?
C27 C28 C29 C30 0.7(3) . . . . ?
F17 C29 C30 F18 -2.6(3) . . . . ?
C28 C29 C30 F18 178.71(19) . . . . ?
F17 C29 C30 C31 177.29(19) . . . . ?
C28 C29 C30 C31 -1.4(3) . . . . ?
F18 C30 C31 F19 -0.6(3) . . . . ?
C29 C30 C31 F19 179.56(19) . . . . ?
F18 C30 C31 C32 179.82(19) . . . . ?
C29 C30 C31 C32 0.0(3) . . . . ?
F19 C31 C32 F20 2.2(3) . . . . ?
C30 C31 C32 F20 -178.24(18) . . . . ?
F19 C31 C32 C27 -177.15(19) . . . . ?
C30 C31 C32 C27 2.4(3) . . . . ?
C28 C27 C32 F20 177.70(17) . . . . ?
B1 C27 C32 F20 4.9(3) . . . . ?
C28 C27 C32 C31 -3.0(3) . . . . ?
B1 C27 C32 C31 -175.8(2) . . . . ?
C10 C9 B1 C15 106.0(2) . . . . ?
C14 C9 B1 C15 -69.1(2) . . . . ?
C10 C9 B1 C21 -17.1(3) . . . . ?
C14 C9 B1 C21 167.89(18) . . . . ?
C10 C9 B1 C27 -131.2(2) . . . . ?
C14 C9 B1 C27 53.7(2) . . . . ?
C20 C15 B1 C9 105.7(2) . . . . ?
C16 C15 B1 C9 -67.9(2) . . . . ?
C20 C15 B1 C21 -130.3(2) . . . . ?
C16 C15 B1 C21 56.1(2) . . . . ?
C20 C15 B1 C27 -15.9(3) . . . . ?
C16 C15 B1 C27 170.49(17) . . . . ?
C26 C21 B1 C9 137.4(2) . . . . ?
C22 C21 B1 C9 -54.0(2) . . . . ?
C26 C21 B1 C15 20.7(3) . . . . ?
C22 C21 B1 C15 -170.71(17) . . . . ?
C26 C21 B1 C27 -101.6(2) . . . . ?
C22 C21 B1 C27 67.0(2) . . . . ?
C28 C27 B1 C9 20.9(3) . . . . ?
C32 C27 B1 C9 -167.42(18) . . . . ?
C28 C27 B1 C15 136.5(2) . . . . ?
C32 C27 B1 C15 -51.8(2) . . . . ?
C28 C27 B1 C21 -101.7(2) . . . . ?
C32 C27 B1 C21 70.0(2) . . . . ?
